data_4311590
loop_
_publ_author_name
'H. V. Rasika Dias'
'Shreeyukta Singh'

_publ_contact_author_address
;Department of Chemistry and Biochemistry
The University of Texas at Arlington
Arlington, Texas 76019-0065, USA
;
_publ_contact_author_email dias@uta.edu
_publ_contact_author_fax 817-272-3808
_publ_contact_author_name 'Prof. H. V. R. Dias'
_publ_contact_author_phone 817-272-3813
_publ_section_title
;
 Copper(I) Complexes of Fluorinated Triazapentadienyl Ligands: Synthesis
 and Characterization of [N{(C3F7)C(Dipp)N}2]CuL (Where L = NCCH3, CNBut,
 CO; Dipp = 2,6-Diisopropylphenyl)
;
_journal_name_full 'Inorganic Chemistry'
_journal_page_first 5786
_journal_page_last 5788
_journal_paper_doi 10.1021/ic049229w
_journal_volume 43
_journal_year 2004
_chemical_formula_sum 'C34 H37 Cu F14 N4'
_chemical_formula_weight 831.22
_chemical_name_common '[N{(C3F7)C(Dipp)N}2]CuNCCH3'
_chemical_name_systematic
; 
 ? 
;
_space_group_IT_number 19
_symmetry_cell_setting orthorhombic
_symmetry_space_group_name_Hall 'P 2ac 2ab'
_symmetry_space_group_name_H-M 'P 21 21 21'
_atom_sites_solution_hydrogens geom
_atom_sites_solution_primary direct
_atom_sites_solution_secondary difmap
_audit_creation_method SHELXL-97
_cell_angle_alpha 90.00
_cell_angle_beta 90.00
_cell_angle_gamma 90.00
_cell_formula_units_Z 12
_cell_length_a 12.0042(16)
_cell_length_b 18.811(3)
_cell_length_c 49.657(7)
_cell_measurement_reflns_used 9045
_cell_measurement_temperature 100(2)
_cell_measurement_theta_max 28.14
_cell_measurement_theta_min 2.20
_cell_volume 11213(3)
_computing_cell_refinement 'Bruker SMART'
_computing_data_collection 'Bruker SMART'
_computing_data_reduction 'Bruker SAINT'
_computing_molecular_graphics 'Bruker SHELXTL'
_computing_publication_material 'Bruker SHELXTL'
_computing_structure_refinement 'SHELXL-97 (Sheldrick, 1997)'
_computing_structure_solution 'SHELXS-97 (Sheldrick, 1990)'
_diffrn_ambient_temperature 100(2)
_diffrn_measured_fraction_theta_full 0.999
_diffrn_measured_fraction_theta_max 0.999
_diffrn_measurement_device_type 'CCD area detector'
_diffrn_measurement_method 'phi and omega scans'
_diffrn_radiation_monochromator graphite
_diffrn_radiation_source 'fine-focus sealed tube'
_diffrn_radiation_type MoK\a
_diffrn_radiation_wavelength 0.71073
_diffrn_reflns_av_R_equivalents 0.0427
_diffrn_reflns_av_sigmaI/netI 0.0469
_diffrn_reflns_limit_h_max 14
_diffrn_reflns_limit_h_min -14
_diffrn_reflns_limit_k_max 23
_diffrn_reflns_limit_k_min -23
_diffrn_reflns_limit_l_max 61
_diffrn_reflns_limit_l_min -61
_diffrn_reflns_number 89886
_diffrn_reflns_theta_full 26.00
_diffrn_reflns_theta_max 26.00
_diffrn_reflns_theta_min 1.64
_exptl_absorpt_coefficient_mu 0.684
_exptl_absorpt_correction_type none
_exptl_absorpt_process_details SADABS
_exptl_crystal_colour orange
_exptl_crystal_density_diffrn 1.477
_exptl_crystal_density_meas 0
_exptl_crystal_density_method 'not measured'
_exptl_crystal_description blocks
_exptl_crystal_F_000 5088
_exptl_crystal_size_max 0.40
_exptl_crystal_size_mid 0.20
_exptl_crystal_size_min 0.13
_refine_diff_density_max 0.755
_refine_diff_density_min -0.359
_refine_diff_density_rms 0.068
_refine_ls_abs_structure_details 'Flack H D (1983), Acta Cryst. A39, 876-881'
_refine_ls_abs_structure_Flack 0.021(6)
_refine_ls_extinction_method none
_refine_ls_goodness_of_fit_ref 1.132
_refine_ls_hydrogen_treatment mixed
_refine_ls_matrix_type full
_refine_ls_number_parameters 1459
_refine_ls_number_reflns 22011
_refine_ls_number_restraints 0
_refine_ls_restrained_S_all 1.132
_refine_ls_R_factor_all 0.0493
_refine_ls_R_factor_gt 0.0438
_refine_ls_shift/su_max 0.004
_refine_ls_shift/su_mean 0.000
_refine_ls_structure_factor_coef Fsqd
_refine_ls_weighting_details 'calc w=1/[\s^2^(Fo^2^)+(0.0274P)^2^+6.9498P] where P=(Fo^2^+2Fc^2^)/3'
_refine_ls_weighting_scheme calc
_refine_ls_wR_factor_gt 0.0953
_refine_ls_wR_factor_ref 0.0973
_reflns_number_gt 20125
_reflns_number_total 22011
_reflns_threshold_expression >2sigma(I)
_cod_data_source_file ic049229wsi20040614_092600_2.cif
_cod_data_source_block dias102s
_cod_depositor_comments
;
The following automatic conversions were performed:
'_symmetry_cell_setting' value 'Orthorhombic' changed to 'orthorhombic'
according to '/home/saulius/struct/CIF-dictionaries/cif_core.dic'
dictionary named 'cif_core.dic' version 2.4.1 from 2010-06-29.

Automatic conversion script
Id: cif_fix_enum 1527 2010-12-29 10:47:43Z saulius 
;
_cod_database_code 4311590

loop_
_symmetry_equiv_pos_as_xyz
'x, y, z'
'-x+1/2, -y, z+1/2'
'-x, y+1/2, -z+1/2'
'x+1/2, -y+1/2, -z'

loop_
_atom_site_label
_atom_site_type_symbol
_atom_site_fract_x
_atom_site_fract_y
_atom_site_fract_z
_atom_site_U_iso_or_equiv
_atom_site_adp_type
_atom_site_occupancy
_atom_site_symmetry_multiplicity
_atom_site_calc_flag
_atom_site_refinement_flags
_atom_site_disorder_assembly
_atom_site_disorder_group
Cu1 Cu 0.50650(3) 0.473698(19) 0.932224(7) 0.01905(8) Uani 1 1 d . . .
Cu2 Cu 1.03440(3) 0.023528(19) 0.735690(7) 0.02000(8) Uani 1 1 d . . .
Cu3 Cu 0.48749(3) 0.965948(19) 0.900293(7) 0.01986(9) Uani 1 1 d . . .
N1 N 0.5986(2) 0.53301(14) 0.95244(5) 0.0236(6) Uani 1 1 d . . .
N1A N 0.3651(2) 0.42454(12) 0.93834(5) 0.0174(5) Uani 1 1 d . . .
N1B N 0.8926(2) 0.07026(13) 0.72784(5) 0.0187(5) Uani 1 1 d . . .
N1C N 0.6250(2) 0.91216(13) 0.89584(5) 0.0169(5) Uani 1 1 d . . .
N2A N 0.3711(2) 0.35955(13) 0.89696(5) 0.0183(5) Uani 1 1 d . . .
N2B N 0.8884(2) 0.13484(12) 0.76926(5) 0.0161(5) Uani 1 1 d . . .
N2 N 1.1296(2) -0.03938(14) 0.71774(5) 0.0241(6) Uani 1 1 d . . .
N2C N 0.6084(2) 0.84807(12) 0.93686(5) 0.0160(5) Uani 1 1 d . . .
N3A N 0.5364(2) 0.43019(12) 0.89702(5) 0.0165(5) Uani 1 1 d . . .
N3B N 1.0576(2) 0.06830(12) 0.77081(5) 0.0158(5) Uani 1 1 d . . .
N3C N 0.4489(2) 0.92327(13) 0.93514(5) 0.0180(5) Uani 1 1 d . . .
N3 N 0.3957(2) 1.03010(14) 0.88211(5) 0.0250(6) Uani 1 1 d . . .
F1B F 0.68696(16) 0.13190(11) 0.71757(4) 0.0336(5) Uani 1 1 d . . .
F1A F 0.16089(16) 0.36021(10) 0.94694(4) 0.0302(4) Uani 1 1 d . . .
F1C F 0.82084(15) 0.83665(10) 0.88763(4) 0.0262(4) Uani 1 1 d . . .
F2A F 0.13940(15) 0.37861(9) 0.90399(4) 0.0276(4) Uani 1 1 d . . .
F2B F 0.65964(15) 0.11380(10) 0.76022(4) 0.0303(4) Uani 1 1 d . . .
F2C F 0.84203(14) 0.85151(9) 0.93076(4) 0.0254(4) Uani 1 1 d . . .
F3B F 0.82478(15) 0.25612(9) 0.74082(4) 0.0283(4) Uani 1 1 d . . .
F3A F 0.30055(15) 0.23738(10) 0.92720(4) 0.0301(4) Uani 1 1 d . . .
F3C F 0.65800(15) 0.72355(9) 0.90653(4) 0.0255(4) Uani 1 1 d . . .
F4A F 0.19735(16) 0.25242(10) 0.89143(4) 0.0302(4) Uani 1 1 d . . .
F4B F 0.70263(16) 0.24029(10) 0.77275(4) 0.0316(5) Uani 1 1 d . . .
F4C F 0.76296(15) 0.72992(10) 0.94237(3) 0.0253(4) Uani 1 1 d . . .
F5A F 0.1234(2) 0.22456(13) 0.95787(5) 0.0540(7) Uani 1 1 d . . .
F5B F 0.66855(19) 0.26782(13) 0.70404(4) 0.0465(6) Uani 1 1 d . . .
F5C F 0.83217(19) 0.69894(11) 0.87548(4) 0.0398(5) Uani 1 1 d . . .
F6A F 0.01211(17) 0.25739(12) 0.92626(5) 0.0468(6) Uani 1 1 d . . .
F6B F 0.6309(2) 0.33330(12) 0.73831(6) 0.0566(7) Uani 1 1 d . . .
F6C F 0.83654(19) 0.63209(10) 0.91058(5) 0.0430(6) Uani 1 1 d . . .
F7A F 0.1065(2) 0.16012(11) 0.92270(5) 0.0520(6) Uani 1 1 d . . .
F7B F 0.53912(16) 0.23626(13) 0.73173(5) 0.0466(6) Uani 1 1 d . . .
F7C F 0.94815(16) 0.72191(11) 0.90749(5) 0.0400(5) Uani 1 1 d . . .
F8B F 1.00272(16) 0.10592(8) 0.82752(3) 0.0236(4) Uani 1 1 d . . .
F8A F 0.61177(14) 0.33359(10) 0.85873(4) 0.0241(4) Uani 1 1 d . . .
F8C F 0.49553(16) 0.88452(9) 0.99306(3) 0.0248(4) Uani 1 1 d . . .
F9B F 1.11669(15) 0.17823(10) 0.80694(4) 0.0259(4) Uani 1 1 d . . .
F9A F 0.46659(16) 0.38019(9) 0.83971(3) 0.0265(4) Uani 1 1 d . . .
F9C F 0.36502(14) 0.82501(9) 0.97241(3) 0.0232(4) Uani 1 1 d . . .
F10A F 0.45851(16) 0.22876(9) 0.88084(3) 0.0285(4) Uani 1 1 d . . .
F10B F 0.83182(15) 0.19635(10) 0.81944(4) 0.0270(4) Uani 1 1 d . . .
F10C F 0.63858(14) 0.77746(10) 0.98740(3) 0.0242(4) Uani 1 1 d . . .
F11A F 0.34512(15) 0.26926(10) 0.84975(4) 0.0309(4) Uani 1 1 d . . .
F11B F 0.93724(16) 0.26561(9) 0.79459(3) 0.0250(4) Uani 1 1 d . . .
F11C F 0.52663(15) 0.72162(9) 0.95935(3) 0.0239(4) Uani 1 1 d . . .
F12B F 0.9783(2) 0.21469(11) 0.86163(4) 0.0403(5) Uani 1 1 d . . .
F12A F 0.61435(18) 0.20074(11) 0.84473(5) 0.0407(5) Uani 1 1 d . . .
F12C F 0.47301(18) 0.76990(10) 1.02592(4) 0.0349(5) Uani 1 1 d . . .
F13A F 0.52607(18) 0.25660(10) 0.81353(4) 0.0365(5) Uani 1 1 d . . .
F13B F 1.07369(19) 0.28762(11) 0.83752(4) 0.0426(6) Uani 1 1 d . . .
F13C F 0.37334(17) 0.70723(11) 0.99890(4) 0.0371(5) Uani 1 1 d . . .
F14A F 0.45560(19) 0.16241(11) 0.83115(4) 0.0422(6) Uani 1 1 d . . .
F14B F 0.9013(2) 0.30886(12) 0.84551(4) 0.0455(6) Uani 1 1 d . . .
F14C F 0.53548(17) 0.67050(10) 1.01012(4) 0.0340(5) Uani 1 1 d . . .
C1B C 0.8472(2) 0.11200(15) 0.74572(6) 0.0169(6) Uani 1 1 d . . .
C1 C 0.6640(3) 0.56247(16) 0.96471(7) 0.0235(7) Uani 1 1 d . . .
C1A C 0.3243(2) 0.38195(15) 0.92021(6) 0.0173(6) Uani 1 1 d . . .
C1C C 0.6590(2) 0.86773(15) 0.91387(6) 0.0177(6) Uani 1 1 d . . .
C2A C 0.4703(2) 0.38112(15) 0.88774(6) 0.0159(6) Uani 1 1 d . . .
C2B C 0.9863(2) 0.11467(14) 0.78010(6) 0.0165(6) Uani 1 1 d . . .
C2 C 0.7496(3) 0.59792(17) 0.98081(7) 0.0272(7) Uani 1 1 d . . .
H2A H 0.7500 0.5779 0.9990 0.041 Uiso 1 1 calc R . .
H2B H 0.7335 0.6489 0.9817 0.041 Uiso 1 1 calc R . .
H2C H 0.8227 0.5907 0.9724 0.041 Uiso 1 1 calc R . .
C2C C 0.5109(2) 0.87365(15) 0.94565(6) 0.0167(6) Uani 1 1 d . . .
C3A C 0.2076(2) 0.34859(16) 0.92239(6) 0.0199(7) Uani 1 1 d . . .
C3 C 1.1961(3) -0.07223(16) 0.70772(7) 0.0247(7) Uani 1 1 d . . .
C3B C 0.7299(3) 0.14405(17) 0.74225(6) 0.0218(7) Uani 1 1 d . . .
C3C C 0.7705(3) 0.82750(16) 0.91188(6) 0.0194(6) Uani 1 1 d . . .
C4B C 0.7258(3) 0.22657(17) 0.74696(6) 0.0235(7) Uani 1 1 d . . .
C4A C 0.2056(3) 0.26672(16) 0.91774(6) 0.0224(7) Uani 1 1 d . . .
C4 C 1.2830(3) -0.11300(18) 0.69408(8) 0.0387(9) Uani 1 1 d . . .
H4A H 1.2893 -0.0970 0.6754 0.058 Uiso 1 1 calc R . .
H4B H 1.2638 -0.1636 0.6944 0.058 Uiso 1 1 calc R . .
H4C H 1.3543 -0.1057 0.7033 0.058 Uiso 1 1 calc R . .
C4C C 0.7572(2) 0.74526(16) 0.91610(6) 0.0186(6) Uani 1 1 d . . .
C5A C 0.1089(3) 0.2270(2) 0.93146(8) 0.0349(8) Uani 1 1 d . . .
C5B C 0.6393(3) 0.2661(2) 0.72954(7) 0.0349(8) Uani 1 1 d . . .
C5C C 0.8460(3) 0.69892(17) 0.90187(7) 0.0280(7) Uani 1 1 d . . .
C5 C 0.3271(3) 1.06136(16) 0.87199(6) 0.0221(7) Uani 1 1 d . . .
C6B C 1.0109(3) 0.15325(15) 0.80686(6) 0.0205(6) Uani 1 1 d . . .
C6A C 0.4995(3) 0.34151(15) 0.86137(6) 0.0178(6) Uani 1 1 d . . .
C6 C 0.2355(3) 1.09978(17) 0.85920(7) 0.0296(8) Uani 1 1 d . . .
H6A H 0.2355 1.0899 0.8398 0.044 Uiso 1 1 calc R . .
H6B H 0.2449 1.1509 0.8622 0.044 Uiso 1 1 calc R . .
H6C H 0.1646 1.0842 0.8670 0.044 Uiso 1 1 calc R . .
C6C C 0.4764(2) 0.83831(15) 0.97243(6) 0.0176(6) Uani 1 1 d . . .
C7A C 0.4518(3) 0.26553(17) 0.85739(6) 0.0220(7) Uani 1 1 d . . .
C7B C 0.9372(3) 0.21732(16) 0.81464(6) 0.0210(7) Uani 1 1 d . . .
C7C C 0.5312(2) 0.76718(16) 0.98016(6) 0.0194(6) Uani 1 1 d . . .
C8A C 0.5142(3) 0.22061(18) 0.83642(7) 0.0314(8) Uani 1 1 d . . .
C8C C 0.4761(3) 0.72868(17) 1.00424(6) 0.0266(7) Uani 1 1 d . . .
C8B C 0.9754(3) 0.25800(18) 0.84038(7) 0.0327(8) Uani 1 1 d . . .
C9A C 0.3167(2) 0.44607(16) 0.96358(6) 0.0190(6) Uani 1 1 d . . .
C9B C 0.8473(3) 0.04813(16) 0.70236(6) 0.0209(6) Uani 1 1 d . . .
C9C C 0.6790(3) 0.93423(16) 0.87101(6) 0.0210(7) Uani 1 1 d . . .
C10B C 0.8674(3) 0.08889(17) 0.67941(6) 0.0234(7) Uani 1 1 d . . .
C10A C 0.3388(3) 0.40693(18) 0.98697(6) 0.0261(7) Uani 1 1 d . . .
C10C C 0.6570(3) 0.89713(17) 0.84702(6) 0.0237(7) Uani 1 1 d . . .
C11B C 0.8381(3) 0.06022(19) 0.65449(7) 0.0308(8) Uani 1 1 d . . .
H11B H 0.8491 0.0874 0.6386 0.037 Uiso 1 1 calc R . .
C11A C 0.3112(3) 0.4376(2) 1.01174(7) 0.0312(8) Uani 1 1 d . . .
H11A H 0.3256 0.4122 1.0279 0.037 Uiso 1 1 calc R . .
C11C C 0.6891(3) 0.92864(19) 0.82291(7) 0.0317(8) Uani 1 1 d . . .
H11C H 0.6752 0.9047 0.8064 0.038 Uiso 1 1 calc R . .
C12A C 0.2631(3) 0.5045(2) 1.01308(8) 0.0356(9) Uani 1 1 d . . .
H12A H 0.2476 0.5254 1.0301 0.043 Uiso 1 1 calc R . .
C12B C 0.7931(3) -0.0076(2) 0.65262(7) 0.0355(9) Uani 1 1 d . . .
H12B H 0.7767 -0.0273 0.6355 0.043 Uiso 1 1 calc R . .
C12C C 0.7417(3) 0.9951(2) 0.82260(7) 0.0355(9) Uani 1 1 d . . .
H12C H 0.7598 1.0171 0.8059 0.043 Uiso 1 1 calc R . .
C13B C 0.7719(3) -0.04640(19) 0.67577(7) 0.0313(8) Uani 1 1 d . . .
H13B H 0.7384 -0.0920 0.6743 0.038 Uiso 1 1 calc R . .
C13A C 0.2377(3) 0.54101(19) 0.98965(7) 0.0307(8) Uani 1 1 d . . .
H13A H 0.2026 0.5862 0.9908 0.037 Uiso 1 1 calc R . .
C13C C 0.7670(3) 1.02837(19) 0.84640(7) 0.0310(8) Uani 1 1 d . . .
H13C H 0.8056 1.0724 0.8460 0.037 Uiso 1 1 calc R . .
C14A C 0.2626(3) 0.51276(17) 0.96443(7) 0.0237(7) Uani 1 1 d . . .
C14B C 0.7989(3) -0.01992(17) 0.70098(7) 0.0253(7) Uani 1 1 d . . .
C14C C 0.7375(3) 0.99934(17) 0.87129(7) 0.0249(7) Uani 1 1 d . . .
C15B C 0.9187(3) 0.16281(18) 0.68160(7) 0.0285(8) Uani 1 1 d . . .
H15B H 0.8911 0.1843 0.6988 0.034 Uiso 1 1 calc R . .
C15A C 0.3933(3) 0.33449(18) 0.98517(7) 0.0289(8) Uani 1 1 d . . .
H15A H 0.3719 0.3135 0.9674 0.035 Uiso 1 1 calc R . .
C15C C 0.5981(3) 0.82525(17) 0.84771(7) 0.0271(7) Uani 1 1 d . . .
H15C H 0.6173 0.8020 0.8652 0.033 Uiso 1 1 calc R . .
C16B C 0.8854(4) 0.2128(2) 0.65889(8) 0.0415(10) Uani 1 1 d . . .
H16A H 0.9163 0.1954 0.6419 0.062 Uiso 1 1 calc R . .
H16B H 0.9144 0.2605 0.6626 0.062 Uiso 1 1 calc R . .
H16C H 0.8040 0.2147 0.6576 0.062 Uiso 1 1 calc R . .
C16A C 0.3538(4) 0.2827(2) 1.00717(8) 0.0475(11) Uani 1 1 d . . .
H16D H 0.3849 0.2972 1.0246 0.071 Uiso 1 1 calc R . .
H16E H 0.3791 0.2346 1.0028 0.071 Uiso 1 1 calc R . .
H16F H 0.2723 0.2835 1.0081 0.071 Uiso 1 1 calc R . .
C16C C 0.4721(3) 0.83375(19) 0.84685(8) 0.0385(9) Uani 1 1 d . . .
H16G H 0.4488 0.8684 0.8605 0.058 Uiso 1 1 calc R . .
H16H H 0.4367 0.7878 0.8505 0.058 Uiso 1 1 calc R . .
H16I H 0.4496 0.8505 0.8290 0.058 Uiso 1 1 calc R . .
C17B C 1.0461(3) 0.15836(19) 0.68366(7) 0.0346(8) Uani 1 1 d . . .
H17A H 1.0665 0.1261 0.6984 0.052 Uiso 1 1 calc R . .
H17B H 1.0764 0.2058 0.6873 0.052 Uiso 1 1 calc R . .
H17C H 1.0765 0.1403 0.6667 0.052 Uiso 1 1 calc R . .
C17A C 0.5210(3) 0.3398(2) 0.98568(8) 0.0376(9) Uani 1 1 d . . .
H17D H 0.5464 0.3688 0.9705 0.056 Uiso 1 1 calc R . .
H17E H 0.5533 0.2921 0.9843 0.056 Uiso 1 1 calc R . .
H17F H 0.5449 0.3619 1.0026 0.056 Uiso 1 1 calc R . .
C17C C 0.6373(4) 0.7757(2) 0.82515(8) 0.0431(10) Uani 1 1 d . . .
H17G H 0.6164 0.7958 0.8077 0.065 Uiso 1 1 calc R . .
H17H H 0.6022 0.7290 0.8273 0.065 Uiso 1 1 calc R . .
H17I H 0.7185 0.7704 0.8260 0.065 Uiso 1 1 calc R . .
C18B C 0.7746(3) -0.06401(18) 0.72578(7) 0.0307(8) Uani 1 1 d . . .
H18B H 0.8012 -0.0364 0.7417 0.037 Uiso 1 1 calc R . .
C18A C 0.2342(3) 0.55367(18) 0.93908(7) 0.0295(8) Uani 1 1 d . . .
H18A H 0.2548 0.5230 0.9234 0.035 Uiso 1 1 calc R . .
C18C C 0.7685(3) 1.03652(17) 0.89757(7) 0.0299(8) Uani 1 1 d . . .
H18C H 0.7326 1.0099 0.9127 0.036 Uiso 1 1 calc R . .
C19A C 0.1111(3) 0.5695(2) 0.93684(9) 0.0480(11) Uani 1 1 d . . .
H19A H 0.0689 0.5250 0.9379 0.072 Uiso 1 1 calc R . .
H19B H 0.0959 0.5926 0.9195 0.072 Uiso 1 1 calc R . .
H19C H 0.0886 0.6011 0.9516 0.072 Uiso 1 1 calc R . .
C19B C 0.8399(3) -0.13416(19) 0.72514(9) 0.0421(10) Uani 1 1 d . . .
H19D H 0.8131 -0.1635 0.7102 0.063 Uiso 1 1 calc R . .
H19E H 0.8288 -0.1596 0.7421 0.063 Uiso 1 1 calc R . .
H19F H 0.9193 -0.1241 0.7227 0.063 Uiso 1 1 calc R . .
C19C C 0.8936(3) 1.0346(2) 0.90195(8) 0.0463(10) Uani 1 1 d . . .
H19G H 0.9188 0.9851 0.9027 0.069 Uiso 1 1 calc R . .
H19H H 0.9118 1.0584 0.9189 0.069 Uiso 1 1 calc R . .
H19I H 0.9310 1.0590 0.8870 0.069 Uiso 1 1 calc R . .
C20B C 0.6506(3) -0.0771(2) 0.72956(9) 0.0429(10) Uani 1 1 d . . .
H20A H 0.6116 -0.0314 0.7308 0.064 Uiso 1 1 calc R . .
H20B H 0.6385 -0.1042 0.7462 0.064 Uiso 1 1 calc R . .
H20C H 0.6218 -0.1041 0.7142 0.064 Uiso 1 1 calc R . .
C20A C 0.3024(4) 0.6221(2) 0.93686(9) 0.0467(11) Uani 1 1 d . . .
H20D H 0.2802 0.6550 0.9512 0.070 Uiso 1 1 calc R . .
H20E H 0.2890 0.6442 0.9193 0.070 Uiso 1 1 calc R . .
H20F H 0.3818 0.6109 0.9387 0.070 Uiso 1 1 calc R . .
C20C C 0.7265(4) 1.1133(2) 0.89858(9) 0.0497(11) Uani 1 1 d . . .
H20G H 0.7456 1.1343 0.9160 0.075 Uiso 1 1 calc R . .
H20H H 0.6455 1.1138 0.8962 0.075 Uiso 1 1 calc R . .
H20I H 0.7616 1.1408 0.8841 0.075 Uiso 1 1 calc R . .
C21B C 1.1570(2) 0.04539(15) 0.78466(6) 0.0175(6) Uani 1 1 d . . .
C21A C 0.6365(2) 0.45474(15) 0.88406(6) 0.0170(6) Uani 1 1 d . . .
C21C C 0.3484(2) 0.95172(15) 0.94684(6) 0.0188(6) Uani 1 1 d . . .
C22B C 1.2597(3) 0.07623(17) 0.77797(6) 0.0221(7) Uani 1 1 d . . .
C22A C 0.6276(3) 0.50647(15) 0.86348(6) 0.0201(7) Uani 1 1 d . . .
C22C C 0.2447(3) 0.92279(16) 0.93901(6) 0.0214(7) Uani 1 1 d . . .
C23B C 1.3560(3) 0.04730(18) 0.78902(7) 0.0290(8) Uani 1 1 d . . .
H23B H 1.4261 0.0679 0.7849 0.035 Uiso 1 1 calc R . .
C23A C 0.7262(3) 0.53007(18) 0.85194(7) 0.0287(7) Uani 1 1 d . . .
H23A H 0.7228 0.5650 0.8381 0.034 Uiso 1 1 calc R . .
C23C C 0.1488(3) 0.95661(17) 0.94817(7) 0.0266(7) Uani 1 1 d . . .
H23C H 0.0780 0.9380 0.9433 0.032 Uiso 1 1 calc R . .
C24B C 1.3512(3) -0.01115(17) 0.80596(7) 0.0293(8) Uani 1 1 d . . .
H24B H 1.4177 -0.0304 0.8133 0.035 Uiso 1 1 calc R . .
C24A C 0.8288(3) 0.50462(18) 0.85979(7) 0.0319(8) Uani 1 1 d . . .
H24A H 0.8945 0.5201 0.8509 0.038 Uiso 1 1 calc R . .
C24C C 0.1541(3) 1.01692(19) 0.96423(7) 0.0314(8) Uani 1 1 d . . .
H24C H 0.0877 1.0391 0.9704 0.038 Uiso 1 1 calc R . .
C25B C 1.2490(3) -0.04139(17) 0.81216(7) 0.0271(7) Uani 1 1 d . . .
H25B H 1.2466 -0.0814 0.8238 0.032 Uiso 1 1 calc R . .
C25A C 0.8352(3) 0.45608(18) 0.88079(7) 0.0279(8) Uani 1 1 d . . .
H25A H 0.9061 0.4394 0.8865 0.034 Uiso 1 1 calc R . .
C25C C 0.2571(3) 1.04453(18) 0.97122(7) 0.0286(8) Uani 1 1 d . . .
H25C H 0.2600 1.0863 0.9820 0.034 Uiso 1 1 calc R . .
C26A C 0.7396(3) 0.43128(16) 0.89373(6) 0.0208(7) Uani 1 1 d . . .
C26B C 1.1496(3) -0.01461(16) 0.80174(6) 0.0211(7) Uani 1 1 d . . .
C26C C 0.3567(3) 1.01304(16) 0.96300(6) 0.0213(7) Uani 1 1 d . . .
C27B C 1.2685(3) 0.13833(17) 0.75838(7) 0.0251(7) Uani 1 1 d . . .
H27B H 1.1913 0.1559 0.7548 0.030 Uiso 1 1 calc R . .
C27A C 0.5154(3) 0.53906(16) 0.85599(6) 0.0244(7) Uani 1 1 d . . .
H27A H 0.4561 0.5042 0.8611 0.029 Uiso 1 1 calc R . .
C27C C 0.2369(3) 0.85867(17) 0.92057(6) 0.0233(7) Uani 1 1 d . . .
H27C H 0.3133 0.8380 0.9187 0.028 Uiso 1 1 calc R . .
C28A C 0.5024(3) 0.55504(18) 0.82616(6) 0.0332(8) Uani 1 1 d . . .
H28A H 0.4266 0.5720 0.8226 0.050 Uiso 1 1 calc R . .
H28B H 0.5161 0.5117 0.8157 0.050 Uiso 1 1 calc R . .
H28C H 0.5561 0.5917 0.8209 0.050 Uiso 1 1 calc R . .
C28B C 1.3355(3) 0.20045(18) 0.77015(7) 0.0313(8) Uani 1 1 d . . .
H28D H 1.3033 0.2146 0.7875 0.047 Uiso 1 1 calc R . .
H28E H 1.3331 0.2408 0.7577 0.047 Uiso 1 1 calc R . .
H28F H 1.4130 0.1857 0.7728 0.047 Uiso 1 1 calc R . .
C28C C 0.1603(3) 0.80108(18) 0.93175(7) 0.0318(8) Uani 1 1 d . . .
H28G H 0.1853 0.7875 0.9498 0.048 Uiso 1 1 calc R . .
H28H H 0.1625 0.7594 0.9199 0.048 Uiso 1 1 calc R . .
H28I H 0.0839 0.8193 0.9327 0.048 Uiso 1 1 calc R . .
C29B C 1.3182(3) 0.11507(19) 0.73149(7) 0.0323(8) Uani 1 1 d . . .
H29A H 1.3939 0.0972 0.7344 0.048 Uiso 1 1 calc R . .
H29B H 1.3204 0.1557 0.7192 0.048 Uiso 1 1 calc R . .
H29C H 1.2720 0.0774 0.7237 0.048 Uiso 1 1 calc R . .
C29A C 0.4970(4) 0.60654(18) 0.87275(7) 0.0364(9) Uani 1 1 d . . .
H29D H 0.5541 0.6418 0.8682 0.055 Uiso 1 1 calc R . .
H29E H 0.5021 0.5949 0.8919 0.055 Uiso 1 1 calc R . .
H29F H 0.4231 0.6261 0.8688 0.055 Uiso 1 1 calc R . .
C29C C 0.1964(3) 0.8811(2) 0.89234(7) 0.0365(9) Uani 1 1 d . . .
H29G H 0.1232 0.9038 0.8938 0.055 Uiso 1 1 calc R . .
H29H H 0.1907 0.8390 0.8808 0.055 Uiso 1 1 calc R . .
H29I H 0.2496 0.9147 0.8845 0.055 Uiso 1 1 calc R . .
C30B C 1.0389(3) -0.05081(16) 0.80716(6) 0.0235(7) Uani 1 1 d . . .
H30B H 0.9782 -0.0169 0.8021 0.028 Uiso 1 1 calc R . .
C30A C 0.7473(3) 0.38157(19) 0.91788(7) 0.0291(8) Uani 1 1 d . . .
H30A H 0.6754 0.3855 0.9279 0.035 Uiso 1 1 calc R . .
C30C C 0.4685(3) 1.04651(17) 0.96973(6) 0.0249(7) Uani 1 1 d . . .
H30C H 0.5280 1.0113 0.9652 0.030 Uiso 1 1 calc R . .
C31B C 1.0230(3) -0.07099(17) 0.83666(6) 0.0271(7) Uani 1 1 d . . .
H31A H 1.0810 -0.1048 0.8420 0.041 Uiso 1 1 calc R . .
H31B H 0.9496 -0.0928 0.8390 0.041 Uiso 1 1 calc R . .
H31C H 1.0283 -0.0282 0.8479 0.041 Uiso 1 1 calc R . .
C31C C 0.4797(3) 1.06466(18) 0.99945(6) 0.0310(8) Uani 1 1 d . . .
H31D H 0.4228 1.0997 1.0044 0.047 Uiso 1 1 calc R . .
H31E H 0.5539 1.0845 1.0029 0.047 Uiso 1 1 calc R . .
H31F H 0.4696 1.0215 1.0102 0.047 Uiso 1 1 calc R . .
C31A C 0.7615(4) 0.3044(2) 0.91012(9) 0.0560(13) Uani 1 1 d . . .
H31G H 0.6954 0.2883 0.9003 0.084 Uiso 1 1 calc R . .
H31H H 0.7709 0.2756 0.9264 0.084 Uiso 1 1 calc R . .
H31I H 0.8274 0.2993 0.8986 0.084 Uiso 1 1 calc R . .
C32B C 1.0270(3) -0.11751(18) 0.78936(7) 0.0334(8) Uani 1 1 d . . .
H32A H 1.0372 -0.1044 0.7704 0.050 Uiso 1 1 calc R . .
H32B H 0.9527 -0.1381 0.7918 0.050 Uiso 1 1 calc R . .
H32C H 1.0836 -0.1525 0.7945 0.050 Uiso 1 1 calc R . .
C32A C 0.8394(4) 0.4037(2) 0.93713(8) 0.0479(11) Uani 1 1 d . . .
H32D H 0.8323 0.3769 0.9540 0.072 Uiso 1 1 calc R . .
H32E H 0.8334 0.4546 0.9409 0.072 Uiso 1 1 calc R . .
H32F H 0.9120 0.3936 0.9289 0.072 Uiso 1 1 calc R . .
C32C C 0.4878(4) 1.11293(19) 0.95254(7) 0.0395(9) Uani 1 1 d . . .
H32G H 0.4784 1.1009 0.9335 0.059 Uiso 1 1 calc R . .
H32H H 0.5635 1.1307 0.9556 0.059 Uiso 1 1 calc R . .
H32I H 0.4338 1.1497 0.9576 0.059 Uiso 1 1 calc R . .

loop_
_atom_site_aniso_label
_atom_site_aniso_U_11
_atom_site_aniso_U_22
_atom_site_aniso_U_33
_atom_site_aniso_U_23
_atom_site_aniso_U_13
_atom_site_aniso_U_12
Cu1 0.01813(18) 0.01914(18) 0.01987(18) -0.00370(15) -0.00091(15) -0.00190(16)
Cu2 0.02109(19) 0.01944(18) 0.01946(18) -0.00327(16) 0.00065(15) 0.00479(15)
Cu3 0.01953(19) 0.01974(18) 0.02032(19) 0.00315(15) 0.00000(15) 0.00362(15)
N1 0.0237(14) 0.0233(14) 0.0238(14) -0.0033(12) 0.0014(11) -0.0040(12)
N1A 0.0154(13) 0.0147(12) 0.0221(14) -0.0012(10) 0.0002(10) 0.0020(10)
N1B 0.0193(13) 0.0178(12) 0.0191(14) -0.0011(10) 0.0000(10) -0.0022(10)
N1C 0.0185(13) 0.0171(12) 0.0150(13) -0.0011(10) 0.0017(10) -0.0005(10)
N2A 0.0166(13) 0.0168(12) 0.0215(14) -0.0003(10) 0.0002(11) -0.0014(10)
N2B 0.0175(12) 0.0144(12) 0.0163(13) 0.0004(10) 0.0004(10) 0.0002(10)
N2 0.0261(15) 0.0253(14) 0.0209(14) -0.0037(12) 0.0007(11) 0.0060(12)
N2C 0.0142(12) 0.0148(12) 0.0190(13) -0.0004(10) -0.0002(10) 0.0006(10)
N3A 0.0153(13) 0.0178(12) 0.0163(13) -0.0001(10) -0.0020(10) 0.0015(10)
N3B 0.0173(12) 0.0175(12) 0.0126(12) 0.0021(10) 0.0007(10) 0.0013(10)
N3C 0.0157(12) 0.0187(12) 0.0197(13) -0.0003(10) 0.0005(10) 0.0019(10)
N3 0.0244(14) 0.0243(14) 0.0262(15) 0.0034(12) 0.0019(11) 0.0062(13)
F1B 0.0253(11) 0.0475(12) 0.0279(11) -0.0150(9) -0.0109(8) 0.0112(9)
F1A 0.0243(10) 0.0402(11) 0.0262(10) -0.0085(9) 0.0092(8) -0.0104(9)
F1C 0.0217(10) 0.0325(10) 0.0245(10) 0.0077(8) 0.0085(8) 0.0076(8)
F2A 0.0167(9) 0.0276(10) 0.0384(11) 0.0073(8) -0.0029(8) 0.0012(8)
F2B 0.0191(9) 0.0331(10) 0.0386(12) 0.0060(9) 0.0070(8) -0.0029(8)
F2C 0.0156(9) 0.0266(10) 0.0339(11) -0.0053(8) -0.0039(8) -0.0013(8)
F3B 0.0239(10) 0.0228(9) 0.0381(11) 0.0066(8) 0.0001(8) 0.0016(8)
F3A 0.0267(10) 0.0250(10) 0.0386(12) 0.0061(8) -0.0016(8) 0.0017(8)
F3C 0.0215(10) 0.0228(9) 0.0323(10) -0.0033(8) -0.0041(8) -0.0010(8)
F4A 0.0344(11) 0.0308(11) 0.0254(10) -0.0061(8) 0.0016(8) -0.0109(9)
F4B 0.0375(11) 0.0302(10) 0.0270(11) -0.0039(8) 0.0058(8) 0.0109(9)
F4C 0.0293(10) 0.0267(10) 0.0198(9) 0.0022(8) 0.0007(8) 0.0084(8)
F5A 0.0616(16) 0.0594(15) 0.0410(14) 0.0181(12) 0.0149(12) -0.0141(13)
F5B 0.0449(13) 0.0665(15) 0.0283(12) 0.0217(11) -0.0027(10) 0.0115(12)
F5C 0.0491(14) 0.0444(12) 0.0258(11) -0.0138(9) 0.0065(10) 0.0073(11)
F6A 0.0224(11) 0.0462(13) 0.0718(16) 0.0030(11) 0.0080(11) -0.0111(10)
F6B 0.0564(15) 0.0334(12) 0.0799(19) 0.0091(12) -0.0064(14) 0.0223(11)
F6C 0.0511(14) 0.0232(10) 0.0547(14) -0.0032(10) 0.0069(11) 0.0138(10)
F7A 0.0504(15) 0.0280(12) 0.0775(18) 0.0036(11) 0.0142(13) -0.0194(11)
F7B 0.0226(10) 0.0614(14) 0.0558(14) 0.0135(12) -0.0015(10) 0.0121(10)
F7C 0.0212(10) 0.0422(12) 0.0567(14) -0.0085(10) 0.0007(10) 0.0109(9)
F8B 0.0331(10) 0.0188(8) 0.0189(9) 0.0018(7) -0.0020(8) 0.0042(8)
F8A 0.0163(9) 0.0294(10) 0.0266(10) -0.0103(8) 0.0026(7) -0.0041(8)
F8C 0.0344(11) 0.0226(9) 0.0174(9) -0.0031(7) 0.0009(8) 0.0006(8)
F9B 0.0175(9) 0.0295(10) 0.0309(11) -0.0098(8) 0.0009(8) -0.0045(8)
F9A 0.0400(11) 0.0243(9) 0.0153(9) 0.0024(7) -0.0035(8) 0.0010(8)
F9C 0.0141(9) 0.0301(10) 0.0255(10) 0.0074(8) 0.0022(7) 0.0020(8)
F10A 0.0412(11) 0.0222(9) 0.0220(9) 0.0017(8) 0.0095(8) -0.0008(9)
F10B 0.0232(10) 0.0325(10) 0.0253(10) -0.0021(8) 0.0036(8) 0.0059(8)
F10C 0.0156(9) 0.0346(10) 0.0226(9) 0.0050(8) -0.0002(7) 0.0051(8)
F11A 0.0212(10) 0.0390(11) 0.0326(11) -0.0116(9) 0.0023(8) -0.0100(9)
F11B 0.0385(11) 0.0170(9) 0.0196(9) 0.0012(7) -0.0016(8) 0.0015(8)
F11C 0.0296(10) 0.0182(8) 0.0237(9) -0.0022(7) 0.0055(8) -0.0001(8)
F12B 0.0661(16) 0.0386(11) 0.0163(9) -0.0040(8) -0.0049(10) 0.0083(11)
F12A 0.0343(12) 0.0378(12) 0.0501(14) -0.0136(10) 0.0116(10) 0.0061(10)
F12C 0.0469(13) 0.0367(11) 0.0211(10) 0.0052(8) 0.0086(9) 0.0109(10)
F13A 0.0492(13) 0.0391(11) 0.0211(10) -0.0115(9) 0.0145(9) -0.0143(10)
F13B 0.0527(14) 0.0396(13) 0.0356(12) -0.0180(10) -0.0070(10) -0.0112(11)
F13C 0.0275(11) 0.0384(12) 0.0452(13) 0.0180(10) 0.0060(9) -0.0029(9)
F14A 0.0517(14) 0.0309(11) 0.0439(13) -0.0191(10) 0.0175(11) -0.0188(10)
F14B 0.0656(16) 0.0375(12) 0.0334(12) -0.0170(10) -0.0057(11) 0.0226(11)
F14C 0.0424(12) 0.0295(10) 0.0302(11) 0.0135(8) 0.0058(9) 0.0129(9)
C1B 0.0201(16) 0.0168(14) 0.0139(15) 0.0015(11) 0.0009(12) -0.0003(12)
C1 0.0261(17) 0.0185(15) 0.0258(17) 0.0015(13) -0.0037(14) -0.0013(14)
C1A 0.0158(15) 0.0149(14) 0.0212(16) 0.0056(12) -0.0009(12) 0.0018(12)
C1C 0.0174(15) 0.0142(14) 0.0217(16) -0.0040(12) -0.0014(12) -0.0010(12)
C2A 0.0170(15) 0.0159(14) 0.0148(14) 0.0014(11) -0.0003(11) 0.0016(12)
C2B 0.0177(15) 0.0135(13) 0.0184(15) 0.0014(11) 0.0022(12) 0.0002(12)
C2 0.0298(19) 0.0250(17) 0.0269(18) -0.0002(14) -0.0107(15) -0.0028(14)
C2C 0.0168(15) 0.0180(14) 0.0152(14) 0.0004(11) -0.0036(12) -0.0026(12)
C3A 0.0139(15) 0.0234(16) 0.0223(16) -0.0012(13) 0.0035(12) 0.0002(12)
C3 0.0284(18) 0.0178(16) 0.0280(18) 0.0023(13) 0.0038(14) 0.0014(14)
C3B 0.0176(16) 0.0284(17) 0.0195(16) -0.0008(13) 0.0004(12) -0.0001(13)
C3C 0.0215(16) 0.0241(16) 0.0125(15) 0.0022(12) 0.0014(12) 0.0010(13)
C4B 0.0222(17) 0.0248(16) 0.0236(17) 0.0040(13) 0.0024(13) 0.0038(14)
C4A 0.0193(16) 0.0211(16) 0.0266(18) 0.0026(13) 0.0017(13) -0.0029(13)
C4 0.041(2) 0.0243(18) 0.051(2) 0.0008(17) 0.0252(18) 0.0078(16)
C4C 0.0156(15) 0.0222(16) 0.0178(16) -0.0005(12) 0.0002(12) 0.0034(12)
C5A 0.031(2) 0.031(2) 0.043(2) 0.0049(17) 0.0052(17) -0.0136(16)
C5B 0.031(2) 0.043(2) 0.030(2) 0.0074(17) -0.0011(15) 0.0095(17)
C5C 0.0307(19) 0.0279(17) 0.0254(18) -0.0044(14) 0.0017(15) 0.0073(15)
C5 0.0222(17) 0.0210(16) 0.0232(17) -0.0016(13) -0.0028(13) -0.0006(14)
C6B 0.0198(16) 0.0203(15) 0.0213(16) 0.0016(12) 0.0000(13) 0.0004(13)
C6A 0.0191(15) 0.0203(14) 0.0139(14) 0.0015(11) -0.0011(12) -0.0016(13)
C6 0.0281(18) 0.0202(16) 0.040(2) -0.0014(15) -0.0094(16) 0.0067(14)
C6C 0.0155(16) 0.0182(14) 0.0191(15) -0.0011(12) -0.0017(12) 0.0005(12)
C7A 0.0230(16) 0.0282(16) 0.0149(15) -0.0025(13) 0.0029(12) -0.0052(14)
C7B 0.0220(17) 0.0202(15) 0.0206(16) 0.0021(13) -0.0009(13) -0.0010(13)
C7C 0.0135(15) 0.0213(15) 0.0235(16) 0.0014(12) -0.0012(12) 0.0020(12)
C8A 0.033(2) 0.0268(17) 0.034(2) -0.0129(15) 0.0134(16) -0.0089(16)
C8C 0.0274(19) 0.0260(16) 0.0263(17) 0.0079(14) 0.0067(14) 0.0082(14)
C8B 0.044(2) 0.0307(18) 0.0231(17) -0.0086(14) -0.0042(15) 0.0075(17)
C9A 0.0160(15) 0.0196(15) 0.0215(16) -0.0037(12) 0.0029(12) -0.0004(12)
C9B 0.0200(16) 0.0196(15) 0.0232(16) -0.0053(12) -0.0024(13) 0.0065(13)
C9C 0.0186(16) 0.0231(16) 0.0214(17) 0.0041(13) 0.0025(13) 0.0048(13)
C10B 0.0230(17) 0.0281(17) 0.0191(16) -0.0044(13) -0.0014(13) 0.0063(14)
C10A 0.0248(17) 0.0326(18) 0.0207(17) -0.0025(14) 0.0011(13) -0.0073(14)
C10C 0.0217(16) 0.0250(16) 0.0243(17) 0.0010(13) 0.0030(13) 0.0048(14)
C11B 0.0320(19) 0.040(2) 0.0207(18) -0.0042(15) 0.0005(14) 0.0059(16)
C11A 0.033(2) 0.040(2) 0.0211(18) -0.0031(15) 0.0027(14) -0.0046(16)
C11C 0.035(2) 0.040(2) 0.0205(18) 0.0032(15) -0.0012(15) 0.0071(16)
C12A 0.033(2) 0.044(2) 0.030(2) -0.0129(16) 0.0085(16) -0.0066(17)
C12B 0.033(2) 0.049(2) 0.0244(19) -0.0166(17) -0.0080(15) 0.0054(17)
C12C 0.032(2) 0.041(2) 0.033(2) 0.0203(17) 0.0077(16) 0.0043(16)
C13B 0.0314(19) 0.0287(18) 0.034(2) -0.0127(15) -0.0046(15) 0.0005(15)
C13A 0.0269(18) 0.0318(19) 0.034(2) -0.0114(16) 0.0057(15) 0.0027(15)
C13C 0.0268(18) 0.0316(18) 0.034(2) 0.0103(16) 0.0062(14) -0.0022(16)
C14A 0.0202(16) 0.0239(16) 0.0269(17) -0.0022(14) 0.0039(13) -0.0004(13)
C14B 0.0231(16) 0.0213(16) 0.0315(18) -0.0044(14) -0.0040(13) 0.0050(14)
C14C 0.0206(16) 0.0239(16) 0.0303(18) 0.0033(14) 0.0033(14) 0.0004(13)
C15B 0.037(2) 0.0256(18) 0.0223(18) 0.0035(14) 0.0051(15) 0.0031(15)
C15A 0.039(2) 0.0303(18) 0.0171(17) 0.0016(14) -0.0044(14) -0.0006(16)
C15C 0.037(2) 0.0212(17) 0.0234(18) -0.0012(13) -0.0050(14) 0.0038(14)
C16B 0.055(3) 0.034(2) 0.035(2) 0.0075(17) 0.0031(19) 0.0054(19)
C16A 0.061(3) 0.039(2) 0.042(2) 0.0142(19) 0.000(2) -0.002(2)
C16C 0.034(2) 0.0291(18) 0.053(2) -0.0056(17) -0.0087(18) -0.0057(16)
C17B 0.039(2) 0.0282(18) 0.036(2) 0.0062(16) 0.0057(17) -0.0072(16)
C17A 0.037(2) 0.036(2) 0.039(2) 0.0045(16) -0.0026(17) 0.0124(17)
C17C 0.061(3) 0.036(2) 0.032(2) -0.0097(17) 0.0012(19) 0.001(2)
C18B 0.033(2) 0.0236(17) 0.035(2) -0.0008(15) -0.0086(15) -0.0053(15)
C18A 0.036(2) 0.0255(17) 0.0274(19) -0.0058(14) 0.0032(15) 0.0086(15)
C18C 0.0305(18) 0.0237(17) 0.035(2) 0.0027(15) 0.0053(15) -0.0075(14)
C19A 0.041(2) 0.053(3) 0.050(3) 0.007(2) -0.0016(19) 0.008(2)
C19B 0.043(2) 0.0252(19) 0.058(3) 0.0038(17) -0.0067(19) -0.0049(17)
C19C 0.039(2) 0.058(3) 0.042(2) -0.015(2) -0.0085(18) -0.001(2)
C20B 0.042(2) 0.039(2) 0.048(3) 0.0060(18) 0.0042(19) -0.0045(18)
C20A 0.045(2) 0.034(2) 0.061(3) 0.015(2) 0.003(2) 0.0032(19)
C20C 0.062(3) 0.029(2) 0.058(3) -0.013(2) 0.011(2) 0.0032(19)
C21B 0.0206(15) 0.0163(14) 0.0158(15) -0.0024(11) -0.0041(12) 0.0072(12)
C21A 0.0150(14) 0.0157(14) 0.0204(15) -0.0049(12) 0.0006(12) -0.0056(11)
C21C 0.0183(15) 0.0210(15) 0.0171(15) 0.0061(12) 0.0017(12) 0.0035(12)
C22B 0.0241(17) 0.0253(16) 0.0170(16) -0.0031(13) -0.0006(13) 0.0064(14)
C22A 0.0263(17) 0.0152(14) 0.0188(16) -0.0054(12) 0.0019(13) -0.0066(12)
C22C 0.0193(16) 0.0215(16) 0.0233(17) 0.0062(13) -0.0007(13) 0.0053(13)
C23B 0.0159(16) 0.0324(18) 0.039(2) -0.0052(15) 0.0004(14) 0.0064(14)
C23A 0.0332(19) 0.0232(17) 0.0297(18) -0.0009(15) 0.0068(14) -0.0125(15)
C23C 0.0169(16) 0.0311(18) 0.0319(19) 0.0039(15) -0.0001(13) 0.0048(14)
C24B 0.0257(18) 0.0265(18) 0.036(2) -0.0026(15) -0.0080(15) 0.0110(14)
C24A 0.0239(18) 0.0353(19) 0.036(2) -0.0075(16) 0.0126(15) -0.0122(15)
C24C 0.0267(18) 0.0355(19) 0.0321(19) 0.0007(16) 0.0033(14) 0.0160(16)
C25B 0.0321(19) 0.0226(17) 0.0265(18) 0.0043(14) -0.0036(14) 0.0082(14)
C25A 0.0206(17) 0.0309(18) 0.0323(19) -0.0133(15) -0.0010(14) -0.0026(14)
C25C 0.0322(19) 0.0234(17) 0.0303(19) 0.0001(14) 0.0048(15) 0.0110(14)
C26A 0.0178(16) 0.0211(15) 0.0235(17) -0.0080(13) 0.0001(13) -0.0015(13)
C26B 0.0248(16) 0.0180(15) 0.0204(16) -0.0026(12) 0.0005(13) 0.0038(13)
C26C 0.0272(17) 0.0217(16) 0.0150(15) 0.0045(12) -0.0003(12) 0.0071(13)
C27B 0.0177(16) 0.0281(17) 0.0294(19) 0.0016(14) 0.0009(13) -0.0009(13)
C27A 0.0280(17) 0.0184(15) 0.0268(17) 0.0011(13) 0.0009(13) -0.0050(13)
C27C 0.0164(16) 0.0293(17) 0.0241(17) 0.0004(14) -0.0010(13) 0.0017(13)
C28A 0.047(2) 0.0299(17) 0.0224(17) 0.0016(14) -0.0042(16) -0.0034(17)
C28B 0.0293(18) 0.0278(18) 0.037(2) -0.0020(15) 0.0079(16) -0.0007(15)
C28C 0.0283(19) 0.0296(18) 0.038(2) -0.0013(16) -0.0072(16) -0.0039(15)
C29B 0.037(2) 0.0341(19) 0.0260(19) -0.0005(15) 0.0025(16) -0.0098(16)
C29A 0.050(2) 0.0323(18) 0.0271(19) -0.0056(15) -0.0059(18) 0.0091(18)
C29C 0.040(2) 0.044(2) 0.0259(19) -0.0024(16) -0.0083(16) -0.0011(18)
C30B 0.0265(17) 0.0153(14) 0.0288(17) 0.0020(13) -0.0016(14) 0.0046(13)
C30A 0.0194(17) 0.043(2) 0.0245(18) -0.0008(16) -0.0027(14) 0.0028(15)
C30C 0.0255(17) 0.0226(16) 0.0265(17) -0.0028(13) 0.0006(13) 0.0032(13)
C31B 0.036(2) 0.0230(16) 0.0224(17) 0.0032(13) 0.0000(14) 0.0019(15)
C31C 0.035(2) 0.0333(18) 0.0246(18) -0.0023(14) -0.0018(15) 0.0052(16)
C31A 0.091(4) 0.028(2) 0.049(3) 0.0041(19) -0.039(3) -0.010(2)
C32B 0.047(2) 0.0274(17) 0.0257(18) -0.0014(14) 0.0005(16) -0.0089(17)
C32A 0.065(3) 0.040(2) 0.038(2) -0.0110(18) -0.026(2) 0.011(2)
C32C 0.049(2) 0.037(2) 0.033(2) 0.0046(16) -0.0055(18) -0.0143(19)

loop_
_atom_type_symbol
_atom_type_description
_atom_type_scat_dispersion_real
_atom_type_scat_dispersion_imag
_atom_type_scat_source
C C 0.0033 0.0016 'International Tables Vol C Tables 4.2.6.8 and 6.1.1.4'
H H 0.0000 0.0000 'International Tables Vol C Tables 4.2.6.8 and 6.1.1.4'
N N 0.0061 0.0033 'International Tables Vol C Tables 4.2.6.8 and 6.1.1.4'
F F 0.0171 0.0103 'International Tables Vol C Tables 4.2.6.8 and 6.1.1.4'
Cu Cu 0.3201 1.2651 'International Tables Vol C Tables 4.2.6.8 and 6.1.1.4'

loop_
_geom_angle_atom_site_label_1
_geom_angle_atom_site_label_2
_geom_angle_atom_site_label_3
_geom_angle
_geom_angle_site_symmetry_1
_geom_angle_site_symmetry_3
_geom_angle_publ_flag
N1 Cu1 N1A 135.53(11) . . ?
N1 Cu1 N3A 128.36(11) . . ?
N1A Cu1 N3A 95.74(10) . . ?
N2 Cu2 N1B 136.15(11) . . ?
N2 Cu2 N3B 127.59(11) . . ?
N1B Cu2 N3B 96.20(10) . . ?
N3 Cu3 N1C 141.31(11) . . ?
N3 Cu3 N3C 123.47(11) . . ?
N1C Cu3 N3C 95.03(10) . . ?
C1 N1 Cu1 171.5(3) . . ?
C1A N1A C9A 128.6(3) . . ?
C1A N1A Cu1 120.7(2) . . ?
C9A N1A Cu1 110.65(18) . . ?
C1B N1B C9B 127.9(3) . . ?
C1B N1B Cu2 119.9(2) . . ?
C9B N1B Cu2 111.99(19) . . ?
C1C N1C C9C 129.2(3) . . ?
C1C N1C Cu3 121.7(2) . . ?
C9C N1C Cu3 109.02(18) . . ?
C2A N2A C1A 124.6(3) . . ?
C1B N2B C2B 125.5(3) . . ?
C3 N2 Cu2 172.3(3) . . ?
C2C N2C C1C 125.0(3) . . ?
C2A N3A C21A 125.4(2) . . ?
C2A N3A Cu1 119.9(2) . . ?
C21A N3A Cu1 114.64(18) . . ?
C2B N3B C21B 124.9(2) . . ?
C2B N3B Cu2 120.6(2) . . ?
C21B N3B Cu2 114.45(18) . . ?
C2C N3C C21C 125.6(3) . . ?
C2C N3C Cu3 120.7(2) . . ?
C21C N3C Cu3 113.64(18) . . ?
C5 N3 Cu3 169.0(3) . . ?
N1B C1B N2B 129.2(3) . . ?
N1B C1B C3B 122.8(3) . . ?
N2B C1B C3B 108.0(2) . . ?
N1 C1 C2 178.0(4) . . ?
N1A C1A N2A 128.8(3) . . ?
N1A C1A C3A 123.0(3) . . ?
N2A C1A C3A 108.2(2) . . ?
N1C C1C N2C 128.5(3) . . ?
N1C C1C C3C 123.3(3) . . ?
N2C C1C C3C 108.2(2) . . ?
N3A C2A N2A 129.5(3) . . ?
N3A C2A C6A 120.2(3) . . ?
N2A C2A C6A 110.2(2) . . ?
N3B C2B N2B 128.2(3) . . ?
N3B C2B C6B 119.6(3) . . ?
N2B C2B C6B 112.2(2) . . ?
N3C C2C N2C 128.8(3) . . ?
N3C C2C C6C 120.0(3) . . ?
N2C C2C C6C 111.2(2) . . ?
F2A C3A F1A 106.8(2) . . ?
F2A C3A C1A 109.5(2) . . ?
F1A C3A C1A 111.9(2) . . ?
F2A C3A C4A 107.7(2) . . ?
F1A C3A C4A 106.6(2) . . ?
C1A C3A C4A 114.0(2) . . ?
N2 C3 C4 178.1(4) . . ?
F1B C3B F2B 106.9(2) . . ?
F1B C3B C1B 112.6(2) . . ?
F2B C3B C1B 109.3(2) . . ?
F1B C3B C4B 106.9(3) . . ?
F2B C3B C4B 107.3(2) . . ?
C1B C3B C4B 113.5(3) . . ?
F2C C3C F1C 106.9(2) . . ?
F2C C3C C1C 110.1(2) . . ?
F1C C3C C1C 112.4(2) . . ?
F2C C3C C4C 107.6(2) . . ?
F1C C3C C4C 106.8(2) . . ?
C1C C3C C4C 112.8(2) . . ?
F4B C4B F3B 108.7(3) . . ?
F4B C4B C5B 107.7(3) . . ?
F3B C4B C5B 105.5(3) . . ?
F4B C4B C3B 109.9(3) . . ?
F3B C4B C3B 110.3(2) . . ?
C5B C4B C3B 114.5(3) . . ?
F4A C4A F3A 108.7(3) . . ?
F4A C4A C5A 106.2(3) . . ?
F3A C4A C5A 106.5(3) . . ?
F4A C4A C3A 110.2(3) . . ?
F3A C4A C3A 109.9(2) . . ?
C5A C4A C3A 115.2(3) . . ?
F4C C4C F3C 108.9(2) . . ?
F4C C4C C5C 106.8(2) . . ?
F3C C4C C5C 106.1(2) . . ?
F4C C4C C3C 109.7(2) . . ?
F3C C4C C3C 110.0(2) . . ?
C5C C4C C3C 115.1(3) . . ?
F6A C5A F5A 109.0(3) . . ?
F6A C5A F7A 109.0(3) . . ?
F5A C5A F7A 107.0(3) . . ?
F6A C5A C4A 111.6(3) . . ?
F5A C5A C4A 110.8(3) . . ?
F7A C5A C4A 109.3(3) . . ?
F5B C5B F7B 109.3(3) . . ?
F5B C5B F6B 108.1(3) . . ?
F7B C5B F6B 107.6(3) . . ?
F5B C5B C4B 111.9(3) . . ?
F7B C5B C4B 111.0(3) . . ?
F6B C5B C4B 108.9(3) . . ?
F5C C5C F7C 108.9(3) . . ?
F5C C5C F6C 108.1(3) . . ?
F7C C5C F6C 108.5(3) . . ?
F5C C5C C4C 111.5(3) . . ?
F7C C5C C4C 110.8(3) . . ?
F6C C5C C4C 108.9(3) . . ?
N3 C5 C6 177.9(4) . . ?
F9B C6B F8B 107.0(2) . . ?
F9B C6B C2B 110.2(2) . . ?
F8B C6B C2B 109.1(2) . . ?
F9B C6B C7B 105.4(2) . . ?
F8B C6B C7B 106.3(2) . . ?
C2B C6B C7B 118.3(3) . . ?
F9A C6A F8A 105.7(2) . . ?
F9A C6A C2A 110.3(2) . . ?
F8A C6A C2A 111.0(2) . . ?
F9A C6A C7A 106.6(2) . . ?
F8A C6A C7A 104.6(2) . . ?
C2A C6A C7A 117.9(2) . . ?
F9C C6C F8C 106.5(2) . . ?
F9C C6C C7C 105.1(2) . . ?
F8C C6C C7C 107.1(2) . . ?
F9C C6C C2C 110.0(2) . . ?
F8C C6C C2C 109.1(2) . . ?
C7C C6C C2C 118.3(2) . . ?
F11A C7A F10A 109.1(2) . . ?
F11A C7A C8A 107.7(3) . . ?
F10A C7A C8A 105.8(3) . . ?
F11A C7A C6A 109.9(3) . . ?
F10A C7A C6A 109.8(2) . . ?
C8A C7A C6A 114.4(3) . . ?
F10B C7B F11B 109.1(2) . . ?
F10B C7B C6B 110.7(2) . . ?
F11B C7B C6B 110.0(2) . . ?
F10B C7B C8B 106.0(3) . . ?
F11B C7B C8B 106.0(2) . . ?
C6B C7B C8B 114.9(3) . . ?
F11C C7C F10C 109.6(2) . . ?
F11C C7C C6C 110.2(2) . . ?
F10C C7C C6C 110.5(2) . . ?
F11C C7C C8C 106.2(2) . . ?
F10C C7C C8C 105.6(2) . . ?
C6C C7C C8C 114.6(2) . . ?
F12A C8A F14A 108.0(3) . . ?
F12A C8A F13A 108.2(3) . . ?
F14A C8A F13A 108.0(3) . . ?
F12A C8A C7A 112.7(3) . . ?
F14A C8A C7A 109.2(3) . . ?
F13A C8A C7A 110.6(3) . . ?
F13C C8C F12C 108.3(3) . . ?
F13C C8C F14C 106.9(3) . . ?
F12C C8C F14C 108.4(3) . . ?
F13C C8C C7C 112.7(3) . . ?
F12C C8C C7C 111.4(3) . . ?
F14C C8C C7C 108.9(2) . . ?
F13B C8B F14B 108.4(3) . . ?
F13B C8B F12B 108.8(3) . . ?
F14B C8B F12B 107.8(3) . . ?
F13B C8B C7B 112.6(3) . . ?
F14B C8B C7B 108.3(3) . . ?
F12B C8B C7B 110.9(3) . . ?
C10A C9A C14A 121.9(3) . . ?
C10A C9A N1A 119.8(3) . . ?
C14A C9A N1A 117.5(3) . . ?
C10B C9B C14B 122.1(3) . . ?
C10B C9B N1B 119.6(3) . . ?
C14B C9B N1B 117.5(3) . . ?
C10C C9C C14C 122.2(3) . . ?
C10C C9C N1C 119.5(3) . . ?
C14C C9C N1C 117.5(3) . . ?
C9B C10B C11B 118.0(3) . . ?
C9B C10B C15B 120.8(3) . . ?
C11B C10B C15B 121.2(3) . . ?
C11A C10A C9A 117.8(3) . . ?
C11A C10A C15A 121.7(3) . . ?
C9A C10A C15A 120.4(3) . . ?
C11C C10C C9C 117.8(3) . . ?
C11C C10C C15C 121.7(3) . . ?
C9C C10C C15C 120.5(3) . . ?
C12B C11B C10B 120.8(3) . . ?
C12A C11A C10A 121.1(3) . . ?
C10C C11C C12C 121.0(3) . . ?
C13A C12A C11A 120.1(3) . . ?
C13B C12B C11B 120.0(3) . . ?
C13C C12C C11C 119.8(3) . . ?
C12B C13B C14B 121.1(3) . . ?
C12A C13A C14A 121.3(3) . . ?
C12C C13C C14C 121.9(3) . . ?
C13A C14A C9A 117.7(3) . . ?
C13A C14A C18A 120.3(3) . . ?
C9A C14A C18A 122.0(3) . . ?
C13B C14B C9B 117.9(3) . . ?
C13B C14B C18B 119.5(3) . . ?
C9B C14B C18B 122.6(3) . . ?
C13C C14C C9C 117.2(3) . . ?
C13C C14C C18C 121.0(3) . . ?
C9C C14C C18C 121.8(3) . . ?
C16B C15B C10B 113.9(3) . . ?
C16B C15B C17B 110.2(3) . . ?
C10B C15B C17B 110.9(3) . . ?
C10A C15A C17A 111.8(3) . . ?
C10A C15A C16A 113.2(3) . . ?
C17A C15A C16A 109.7(3) . . ?
C16C C15C C10C 111.5(3) . . ?
C16C C15C C17C 110.4(3) . . ?
C10C C15C C17C 112.4(3) . . ?
C14B C18B C20B 112.2(3) . . ?
C14B C18B C19B 110.8(3) . . ?
C20B C18B C19B 111.3(3) . . ?
C19A C18A C14A 112.4(3) . . ?
C19A C18A C20A 110.6(3) . . ?
C14A C18A C20A 111.5(3) . . ?
C19C C18C C14C 110.7(3) . . ?
C19C C18C C20C 110.1(3) . . ?
C14C C18C C20C 112.3(3) . . ?
C22B C21B C26B 121.9(3) . . ?
C22B C21B N3B 119.4(3) . . ?
C26B C21B N3B 118.1(3) . . ?
C26A C21A C22A 122.1(3) . . ?
C26A C21A N3A 119.0(3) . . ?
C22A C21A N3A 118.8(3) . . ?
C26C C21C C22C 122.3(3) . . ?
C26C C21C N3C 118.3(3) . . ?
C22C C21C N3C 118.9(3) . . ?
C23B C22B C21B 118.4(3) . . ?
C23B C22B C27B 119.6(3) . . ?
C21B C22B C27B 122.0(3) . . ?
C23A C22A C21A 117.0(3) . . ?
C23A C22A C27A 121.6(3) . . ?
C21A C22A C27A 121.2(3) . . ?
C23C C22C C21C 117.6(3) . . ?
C23C C22C C27C 120.6(3) . . ?
C21C C22C C27C 121.8(3) . . ?
C24B C23B C22B 121.0(3) . . ?
C24A C23A C22A 122.3(3) . . ?
C24C C23C C22C 121.5(3) . . ?
C23B C24B C25B 119.8(3) . . ?
C23A C24A C25A 119.4(3) . . ?
C25C C24C C23C 119.5(3) . . ?
C24B C25B C26B 121.8(3) . . ?
C24A C25A C26A 121.3(3) . . ?
C24C C25C C26C 122.1(3) . . ?
C25A C26A C21A 117.7(3) . . ?
C25A C26A C30A 121.1(3) . . ?
C21A C26A C30A 121.2(3) . . ?
C25B C26B C21B 117.1(3) . . ?
C25B C26B C30B 121.4(3) . . ?
C21B C26B C30B 121.3(3) . . ?
C25C C26C C21C 117.0(3) . . ?
C25C C26C C30C 121.1(3) . . ?
C21C C26C C30C 121.8(3) . . ?
C22B C27B C29B 111.5(3) . . ?
C22B C27B C28B 112.2(3) . . ?
C29B C27B C28B 110.3(3) . . ?
C28A C27A C22A 114.1(3) . . ?
C28A C27A C29A 110.5(3) . . ?
C22A C27A C29A 109.1(3) . . ?
C22C C27C C28C 112.4(3) . . ?
C22C C27C C29C 110.5(3) . . ?
C28C C27C C29C 109.6(3) . . ?
C26B C30B C31B 113.1(3) . . ?
C26B C30B C32B 110.2(3) . . ?
C31B C30B C32B 109.7(3) . . ?
C31A C30A C32A 109.9(3) . . ?
C31A C30A C26A 113.3(3) . . ?
C32A C30A C26A 111.8(3) . . ?
C26C C30C C31C 112.6(3) . . ?
C26C C30C C32C 110.4(3) . . ?
C31C C30C C32C 110.1(3) . . ?

loop_
_geom_bond_atom_site_label_1
_geom_bond_atom_site_label_2
_geom_bond_distance
_geom_bond_site_symmetry_2
_geom_bond_publ_flag
Cu1 N1 1.864(3) . ?
Cu1 N1A 1.957(3) . ?
Cu1 N3A 1.964(2) . ?
Cu2 N2 1.871(3) . ?
Cu2 N1B 1.955(3) . ?
Cu2 N3B 1.957(2) . ?
Cu3 N3 1.867(3) . ?
Cu3 N1C 1.948(2) . ?
Cu3 N3C 1.963(3) . ?
N1 C1 1.138(4) . ?
N1A C1A 1.301(4) . ?
N1A C9A 1.439(4) . ?
N1B C1B 1.305(4) . ?
N1B C9B 1.439(4) . ?
N1C C1C 1.291(4) . ?
N1C C9C 1.454(4) . ?
N2A C2A 1.339(4) . ?
N2A C1A 1.352(4) . ?
N2B C1B 1.340(4) . ?
N2B C2B 1.348(4) . ?
N2 C3 1.125(4) . ?
N2C C2C 1.338(4) . ?
N2C C1C 1.345(4) . ?
N3A C2A 1.302(4) . ?
N3A C21A 1.439(4) . ?
N3B C2B 1.306(4) . ?
N3B C21B 1.443(4) . ?
N3C C2C 1.303(4) . ?
N3C C21C 1.442(4) . ?
N3 C5 1.130(4) . ?
F1B C3B 1.349(4) . ?
F1A C3A 1.359(3) . ?
F1C C3C 1.358(3) . ?
F2A C3A 1.350(4) . ?
F2B C3B 1.353(4) . ?
F2C C3C 1.349(4) . ?
F3B C4B 1.347(4) . ?
F3A C4A 1.351(4) . ?
F3C C4C 1.346(3) . ?
F4A C4A 1.338(4) . ?
F4B C4B 1.336(4) . ?
F4C C4C 1.338(3) . ?
F5A C5A 1.324(4) . ?
F5B C5B 1.314(4) . ?
F5C C5C 1.321(4) . ?
F6A C5A 1.320(4) . ?
F6B C5B 1.340(4) . ?
F6C C5C 1.334(4) . ?
F7A C5A 1.332(4) . ?
F7B C5B 1.332(4) . ?
F7C C5C 1.330(4) . ?
F8B C6B 1.362(3) . ?
F8A C6A 1.362(4) . ?
F8C C6C 1.363(3) . ?
F9B C6B 1.355(4) . ?
F9A C6A 1.357(3) . ?
F9C C6C 1.360(3) . ?
F10A C7A 1.357(4) . ?
F10B C7B 1.347(4) . ?
F10C C7C 1.352(3) . ?
F11A C7A 1.337(4) . ?
F11B C7B 1.348(3) . ?
F11C C7C 1.343(3) . ?
F12B C8B 1.334(4) . ?
F12A C8A 1.325(4) . ?
F12C C8C 1.328(4) . ?
F13A C8A 1.330(4) . ?
F13B C8B 1.313(4) . ?
F13C C8C 1.325(4) . ?
F14A C8A 1.327(4) . ?
F14B C8B 1.331(4) . ?
F14C C8C 1.338(4) . ?
C1B C3B 1.542(4) . ?
C1 C2 1.463(4) . ?
C1A C3A 1.539(4) . ?
C1C C3C 1.541(4) . ?
C2A C6A 1.547(4) . ?
C2B C6B 1.542(4) . ?
C2C C6C 1.543(4) . ?
C3A C4A 1.557(4) . ?
C3 C4 1.462(5) . ?
C3B C4B 1.571(4) . ?
C3C C4C 1.569(4) . ?
C4B C5B 1.542(5) . ?
C4A C5A 1.540(4) . ?
C4C C5C 1.547(4) . ?
C5 C6 1.461(4) . ?
C6B C7B 1.544(4) . ?
C6A C7A 1.552(4) . ?
C6C C7C 1.540(4) . ?
C7A C8A 1.537(4) . ?
C7B C8B 1.558(4) . ?
C7C C8C 1.547(4) . ?
C9A C10A 1.401(4) . ?
C9A C14A 1.413(4) . ?
C9B C10B 1.395(4) . ?
C9B C14B 1.408(4) . ?
C9C C10C 1.406(4) . ?
C9C C14C 1.412(4) . ?
C10B C11B 1.395(5) . ?
C10B C15B 1.525(5) . ?
C10A C11A 1.399(5) . ?
C10A C15A 1.514(5) . ?
C10C C11C 1.391(5) . ?
C10C C15C 1.527(5) . ?
C11B C12B 1.388(5) . ?
C11A C12A 1.385(5) . ?
C11C C12C 1.401(5) . ?
C12A C13A 1.385(5) . ?
C12B C13B 1.385(5) . ?
C12C C13C 1.371(5) . ?
C13B C14B 1.386(5) . ?
C13A C14A 1.393(4) . ?
C13C C14C 1.397(5) . ?
C14A C18A 1.514(5) . ?
C14B C18B 1.513(5) . ?
C14C C18C 1.527(5) . ?
C15B C16B 1.522(5) . ?
C15B C17B 1.534(5) . ?
C15A C17A 1.537(5) . ?
C15A C16A 1.538(5) . ?
C15C C16C 1.522(5) . ?
C15C C17C 1.532(5) . ?
C18B C20B 1.520(5) . ?
C18B C19B 1.535(5) . ?
C18A C19A 1.512(5) . ?
C18A C20A 1.529(5) . ?
C18C C19C 1.518(5) . ?
C18C C20C 1.530(5) . ?
C21B C22B 1.402(5) . ?
C21B C26B 1.415(4) . ?
C21A C26A 1.399(4) . ?
C21A C22A 1.415(4) . ?
C21C C26C 1.409(4) . ?
C21C C22C 1.413(4) . ?
C22B C23B 1.390(4) . ?
C22B C27B 1.524(4) . ?
C22A C23A 1.388(4) . ?
C22A C27A 1.526(4) . ?
C22C C23C 1.392(4) . ?
C22C C27C 1.517(5) . ?
C23B C24B 1.386(5) . ?
C23A C24A 1.377(5) . ?
C23C C24C 1.388(5) . ?
C24B C25B 1.387(5) . ?
C24A C25A 1.388(5) . ?
C24C C25C 1.385(5) . ?
C25B C26B 1.395(4) . ?
C25A C26A 1.396(5) . ?
C25C C26C 1.395(4) . ?
C26A C30A 1.524(5) . ?
C26B C30B 1.517(4) . ?
C26C C30C 1.520(5) . ?
C27B C29B 1.526(5) . ?
C27B C28B 1.534(5) . ?
C27A C28A 1.520(4) . ?
C27A C29A 1.534(4) . ?
C27C C28C 1.526(5) . ?
C27C C29C 1.543(4) . ?
C30B C31B 1.525(4) . ?
C30B C32B 1.541(4) . ?
C30A C31A 1.511(5) . ?
C30A C32A 1.520(5) . ?
C30C C31C 1.521(4) . ?
C30C C32C 1.531(5) . ?
